data_4325278
loop_
_publ_author_name
'Tereza Peristeraki'
'Marianna Samios'
'Milosz Siczek'
'Tadeusz Lis'
'Constantinos J. Milios'

_publ_contact_author_email komil@chemistry.uoc.gr
_publ_contact_author_name 'Constantinos Milios'
_publ_section_title
;
 Artificial Amino Acids in Nickel(II) and Nickel(II)/Lanthanide(III)
 Chemistry
;
_journal_name_full 'Inorganic Chemistry'
_journal_page_first 5175
_journal_page_last 5185
_journal_paper_doi 10.1021/ic2004744
_journal_volume 50
_journal_year 2011
_chemical_formula_moiety 'C29 H71 N7 Ni4 O20, 4(N1 O3), 3.05(C H4 O)'
_chemical_formula_sum 'C32.05 H83.2 N11 Ni4 O35.05'
_chemical_formula_weight 1418.54
_chemical_name_systematic
; 
 ? 
;
_space_group_IT_number 2
_symmetry_cell_setting triclinic
_symmetry_space_group_name_Hall '-P 1'
_symmetry_space_group_name_H-M 'P -1'
_atom_sites_solution_hydrogens geom
_atom_sites_solution_primary direct
_atom_sites_solution_secondary difmap
_audit_creation_method SHELXL-97
_cell_angle_alpha 91.86(3)
_cell_angle_beta 101.19(3)
_cell_angle_gamma 103.07(3)
_cell_formula_units_Z 2
_cell_length_a 11.950(4)
_cell_length_b 12.369(4)
_cell_length_c 21.992(6)
_cell_measurement_reflns_used 2584
_cell_measurement_temperature 100(2)
_cell_measurement_theta_max 30.0
_cell_measurement_theta_min 2.6
_cell_volume 3096.3(18)
_computing_cell_refinement 'CrysAlis CCD, Oxford Diffraction Ltd.'
_computing_data_collection 'CrysAlis RED, Oxford Diffraction Ltd.'
_computing_data_reduction 'CrysAlis RED, Oxford Diffraction Ltd.'
_computing_structure_refinement 'SHELXL-97 (Sheldrick, 2008)'
_computing_structure_solution 'SHELXS-97 (Sheldrick, 2008)'
_diffrn_ambient_temperature 100(2)
_diffrn_measured_fraction_theta_full 0.978
_diffrn_measured_fraction_theta_max 0.930
_diffrn_measurement_device_type 'Xcalibur PX with ONYX CCD'
_diffrn_measurement_method '\f and \w'
_diffrn_radiation_monochromator graphite
_diffrn_radiation_source 'fine-focus sealed tube'
_diffrn_radiation_type MoK\a
_diffrn_radiation_wavelength 0.71073
_diffrn_reflns_av_R_equivalents 0.0217
_diffrn_reflns_av_sigmaI/netI 0.0423
_diffrn_reflns_limit_h_max 16
_diffrn_reflns_limit_h_min -10
_diffrn_reflns_limit_k_max 17
_diffrn_reflns_limit_k_min -17
_diffrn_reflns_limit_l_max 30
_diffrn_reflns_limit_l_min -30
_diffrn_reflns_number 32935
_diffrn_reflns_theta_full 25.00
_diffrn_reflns_theta_max 30.00
_diffrn_reflns_theta_min 2.64
_exptl_absorpt_coefficient_mu 1.295
_exptl_absorpt_correction_T_max 0.895
_exptl_absorpt_correction_T_min 0.698
_exptl_absorpt_correction_type analytical
_exptl_absorpt_process_details
;
CrysAlis RED, Oxford Diffraction Ltd.,
Version 1.171.33.42 (release 29-05-2009 CrysAlis171 .NET)
(compiled May 29 2009,17:40:42)
Analytical numeric absorption correction using a multifaceted crystal
            model based on expressions derived by R.C. Clark & J.S. Reid.
(Clark, R. C. & Reid, J. S. (1995). Acta Cryst. A51, 887-897)
;
_exptl_crystal_colour green
_exptl_crystal_density_diffrn 1.522
_exptl_crystal_description block
_exptl_crystal_F_000 1490
_exptl_crystal_size_max 0.23
_exptl_crystal_size_mid 0.20
_exptl_crystal_size_min 0.09
_refine_diff_density_max 1.04
_refine_diff_density_min -0.90
_refine_diff_density_rms 0.080
_refine_ls_extinction_method none
_refine_ls_goodness_of_fit_ref 1.062
_refine_ls_hydrogen_treatment constr
_refine_ls_matrix_type full
_refine_ls_number_parameters 826
_refine_ls_number_reflns 16778
_refine_ls_number_restraints 93
_refine_ls_restrained_S_all 1.068
_refine_ls_R_factor_all 0.0548
_refine_ls_R_factor_gt 0.0383
_refine_ls_shift/su_max 0.001
_refine_ls_shift/su_mean 0.000
_refine_ls_structure_factor_coef Fsqd
_refine_ls_weighting_details 'calc w=1/[\s^2^(Fo^2^)+(0.0612P)^2^] where P=(Fo^2^+2Fc^2^)/3'
_refine_ls_weighting_scheme calc
_refine_ls_wR_factor_gt 0.1046
_refine_ls_wR_factor_ref 0.1081
_reflns_number_gt 12337
_reflns_number_total 16778
_reflns_threshold_expression >2sigma(I)
_cod_data_source_file ic2004744_si_001_2.cif
_cod_data_source_block complex_1
_cod_original_cell_volume 3096.3(17)
_cod_original_formula_sum 'C32.05 H83.20 N11 Ni4 O35.05'
_cod_database_code 4325278

loop_
_symmetry_equiv_pos_as_xyz
'x, y, z'
'-x, -y, -z'

loop_
_atom_site_label
_atom_site_type_symbol
_atom_site_fract_x
_atom_site_fract_y
_atom_site_fract_z
_atom_site_U_iso_or_equiv
_atom_site_adp_type
_atom_site_occupancy
_atom_site_symmetry_multiplicity
_atom_site_calc_flag
_atom_site_refinement_flags
_atom_site_disorder_assembly
_atom_site_disorder_group
Ni1 Ni 0.21386(2) 0.67021(2) 0.268859(12) 0.01545(7) Uani 1 1 d . . .
Ni2 Ni 0.12379(3) 0.38302(2) 0.264667(13) 0.01909(7) Uani 1 1 d . . .
Ni3 Ni 0.34135(2) 0.74674(2) 0.423345(12) 0.01442(6) Uani 1 1 d . . .
Ni4 Ni 0.45071(3) 0.71554(2) 0.200001(14) 0.02483(8) Uani 1 1 d . . .
O11 O 0.07099(13) 0.60862(13) 0.19966(7) 0.0228(3) Uani 1 1 d . . .
O21 O -0.01544(14) 0.43335(13) 0.21695(8) 0.0256(3) Uani 1 1 d . . .
N11 N -0.2042(2) 0.4175(2) 0.13442(12) 0.0444(6) Uani 1 1 d . . .
H114 H -0.2707 0.4190 0.1065 0.067 Uiso 1 1 calc R . .
H115 H -0.2231 0.3954 0.1710 0.067 Uiso 1 1 calc R . .
H116 H -0.1676 0.3688 0.1193 0.067 Uiso 1 1 calc R . .
C11 C -0.0116(2) 0.52355(18) 0.19165(10) 0.0216(4) Uani 1 1 d . . .
C21 C -0.1236(2) 0.5318(2) 0.14522(12) 0.0266(5) Uani 1 1 d . . .
C31 C -0.0972(2) 0.5673(2) 0.08324(11) 0.0318(6) Uani 1 1 d . . .
H311 H -0.1688 0.5779 0.0563 0.048 Uiso 1 1 calc R . .
H312 H -0.0688 0.5096 0.0635 0.048 Uiso 1 1 calc R . .
H313 H -0.0368 0.6373 0.0898 0.048 Uiso 1 1 calc R . .
C41 C -0.1819(3) 0.6114(3) 0.17422(14) 0.0436(7) Uani 1 1 d . . .
H411 H -0.1946 0.5878 0.2150 0.065 Uiso 1 1 calc R . .
H412 H -0.2576 0.6109 0.1472 0.065 Uiso 1 1 calc R . .
H413 H -0.1312 0.6868 0.1793 0.065 Uiso 1 1 calc R . .
O12 O 0.10444(13) 0.72919(12) 0.31570(7) 0.0204(3) Uani 1 1 d . . .
O22 O 0.20485(13) 0.82032(12) 0.40775(7) 0.0199(3) Uani 1 1 d . . .
N12 N 0.06543(16) 0.94991(15) 0.41298(9) 0.0214(4) Uani 1 1 d . . .
H121 H 0.1274 0.9991 0.4034 0.032 Uiso 1 1 calc R . .
H122 H 0.0891 0.9221 0.4498 0.032 Uiso 1 1 calc R . .
H123 H 0.0075 0.9852 0.4162 0.032 Uiso 1 1 calc R . .
C12 C 0.11925(18) 0.79662(16) 0.36190(10) 0.0179(4) Uani 1 1 d . . .
C22 C 0.01987(19) 0.85668(18) 0.36289(11) 0.0217(5) Uani 1 1 d . . .
C32 C -0.0104(2) 0.9057(2) 0.30093(12) 0.0335(6) Uani 1 1 d . . .
H321 H -0.0733 0.9443 0.3019 0.050 Uiso 1 1 calc R . .
H322 H -0.0368 0.8457 0.2674 0.050 Uiso 1 1 calc R . .
H323 H 0.0592 0.9585 0.2935 0.050 Uiso 1 1 calc R . .
C42 C -0.0858(2) 0.7776(2) 0.37958(15) 0.0372(7) Uani 1 1 d . . .
H421 H -0.1476 0.8173 0.3812 0.056 Uiso 1 1 calc R . .
H422 H -0.0620 0.7501 0.4202 0.056 Uiso 1 1 calc R . .
H423 H -0.1156 0.7146 0.3480 0.056 Uiso 1 1 calc R . .
O13 O 0.22747(14) 0.81264(13) 0.22248(8) 0.0250(3) Uani 1 1 d . . .
O23 O 0.33925(16) 0.80210(14) 0.15204(8) 0.0319(4) Uani 1 1 d . . .
N13 N 0.2635(2) 0.9483(2) 0.08323(11) 0.0455(6) Uani 1 1 d . . .
H131 H 0.2276 0.8869 0.0567 0.068 Uiso 1 1 calc R . .
H132 H 0.3426 0.9558 0.0909 0.068 Uiso 1 1 calc R . .
H133 H 0.2459 1.0097 0.0657 0.068 Uiso 1 1 calc R . .
C13 C 0.2666(2) 0.84066(19) 0.17550(12) 0.0282(5) Uani 1 1 d . . .
C23 C 0.2214(3) 0.9361(2) 0.14265(13) 0.0397(7) Uani 1 1 d . . .
C33 C 0.2739(4) 1.0447(2) 0.18367(16) 0.0597(10) Uani 1 1 d . . .
H331 H 0.2436 1.1050 0.1638 0.089 Uiso 1 1 calc R . .
H332 H 0.3596 1.0624 0.1892 0.089 Uiso 1 1 calc R . .
H333 H 0.2522 1.0363 0.2243 0.089 Uiso 1 1 calc R . .
C43 C 0.0882(3) 0.9106(3) 0.12834(16) 0.0512(8) Uani 1 1 d . . .
H431 H 0.0620 0.9716 0.1070 0.077 Uiso 1 1 calc R . .
H432 H 0.0597 0.9024 0.1672 0.077 Uiso 1 1 calc R . .
H433 H 0.0569 0.8412 0.1015 0.077 Uiso 1 1 calc R . .
O14 O 0.18823(13) 0.52978(11) 0.31831(7) 0.0175(3) Uani 1 1 d . . .
O24 O 0.22769(13) 0.59661(12) 0.41800(7) 0.0194(3) Uani 1 1 d . . .
N14 N 0.0318(2) 0.34755(18) 0.33469(10) 0.0387(6) Uani 1 1 d . . .
H141 H -0.0460 0.3457 0.3195 0.046 Uiso 1 1 calc R . .
H142 H 0.0364 0.2781 0.3472 0.046 Uiso 1 1 calc R . .
C14 C 0.17307(18) 0.52641(16) 0.37435(10) 0.0167(4) Uani 1 1 d . . .
C24 C 0.07744(19) 0.43095(17) 0.38942(10) 0.0197(4) Uani 1 1 d . . .
C34 C -0.0216(2) 0.4833(2) 0.40147(17) 0.0439(8) Uani 1 1 d . . .
H341 H -0.0526 0.5169 0.3641 0.066 Uiso 1 1 calc R . .
H342 H 0.0090 0.5407 0.4362 0.066 Uiso 1 1 calc R . .
H343 H -0.0845 0.4256 0.4119 0.066 Uiso 1 1 calc R . .
C44 C 0.1264(2) 0.3778(2) 0.44619(13) 0.0353(6) Uani 1 1 d . . .
H441 H 0.1588 0.4348 0.4811 0.053 Uiso 1 1 calc R . .
H442 H 0.1886 0.3437 0.4374 0.053 Uiso 1 1 calc R . .
H443 H 0.0636 0.3206 0.4569 0.053 Uiso 1 1 calc R . .
O15 O 0.36058(12) 0.74908(11) 0.33368(7) 0.0163(3) Uani 1 1 d . . .
O25 O 0.48206(14) 0.82970(13) 0.27366(7) 0.0239(3) Uani 1 1 d . . .
N15 N 0.45645(15) 0.90009(14) 0.43032(8) 0.0167(3) Uani 1 1 d . . .
H151 H 0.4186 0.9545 0.4381 0.020 Uiso 1 1 calc R . .
H152 H 0.5179 0.9039 0.4635 0.020 Uiso 1 1 calc R . .
C15 C 0.44494(18) 0.82573(17) 0.32259(10) 0.0175(4) Uani 1 1 d . . .
C25 C 0.50394(19) 0.92223(17) 0.37267(10) 0.0199(4) Uani 1 1 d . . .
C35 C 0.4760(3) 1.02835(19) 0.34681(12) 0.0363(6) Uani 1 1 d . . .
H351 H 0.5048 1.0406 0.3082 0.054 Uiso 1 1 calc R . .
H352 H 0.5144 1.0918 0.3773 0.054 Uiso 1 1 calc R . .
H353 H 0.3908 1.0207 0.3383 0.054 Uiso 1 1 calc R . .
C45 C 0.6366(2) 0.9308(3) 0.38730(12) 0.0372(6) Uani 1 1 d . . .
H451 H 0.6516 0.8603 0.4017 0.056 Uiso 1 1 calc R . .
H452 H 0.6750 0.9910 0.4198 0.056 Uiso 1 1 calc R . .
H453 H 0.6679 0.9467 0.3497 0.056 Uiso 1 1 calc R . .
O16 O 0.31737(13) 0.59948(12) 0.22254(7) 0.0191(3) Uani 1 1 d . . .
O26 O 0.21100(14) 0.42510(12) 0.19570(7) 0.0221(3) Uani 1 1 d . . .
N16 N 0.4222(2) 0.60150(19) 0.12586(10) 0.0347(5) Uani 1 1 d . . .
H161 H 0.4178 0.6375 0.0898 0.042 Uiso 1 1 calc R . .
H162 H 0.4848 0.5687 0.1295 0.042 Uiso 1 1 calc R . .
C16 C 0.2789(2) 0.51041(18) 0.18546(10) 0.0207(4) Uani 1 1 d . . .
C26 C 0.3128(2) 0.5139(2) 0.12146(11) 0.0296(5) Uani 1 1 d . . .
C36 C 0.2122(3) 0.5489(2) 0.07812(12) 0.0386(6) Uani 1 1 d . . .
H361 H 0.1995 0.6175 0.0962 0.058 Uiso 1 1 calc R . .
H362 H 0.1403 0.4896 0.0730 0.058 Uiso 1 1 calc R . .
H363 H 0.2327 0.5618 0.0375 0.058 Uiso 1 1 calc R . .
C46 C 0.3237(3) 0.3998(2) 0.09847(13) 0.0425(7) Uani 1 1 d . . .
H461 H 0.3404 0.4031 0.0566 0.064 Uiso 1 1 calc R . .
H462 H 0.2500 0.3447 0.0974 0.064 Uiso 1 1 calc R . .
H463 H 0.3878 0.3783 0.1267 0.064 Uiso 1 1 calc R . .
O17 O 0.0669(5) 0.2319(3) 0.20818(16) 0.0236(9) Uiso 0.69(2) 1 d P A 1
H17 H 0.1065 0.1912 0.1955 0.035 Uiso 0.69(2) 1 calc PR A 1
C17 C -0.0548(6) 0.1604(4) 0.2121(3) 0.0349(13) Uiso 0.69(2) 1 d P A 1
H171 H -0.0734 0.0927 0.1840 0.052 Uiso 0.69(2) 1 calc PR A 1
H172 H -0.1144 0.2030 0.2000 0.052 Uiso 0.69(2) 1 calc PR A 1
H173 H -0.0541 0.1400 0.2549 0.052 Uiso 0.69(2) 1 calc PR A 1
O18 O 0.0381(11) 0.2338(5) 0.2111(3) 0.0223(19) Uiso 0.31(2) 1 d P A 2
H18 H 0.0351 0.2333 0.1726 0.033 Uiso 0.31(2) 1 calc PR A 2
C18 C -0.0193(17) 0.1473(10) 0.2227(7) 0.043(3) Uiso 0.31(2) 1 d P A 2
H181 H -0.0189 0.0879 0.1922 0.065 Uiso 0.31(2) 1 calc PR A 2
H182 H -0.1002 0.1535 0.2209 0.065 Uiso 0.31(2) 1 calc PR A 2
H183 H 0.0141 0.1299 0.2645 0.065 Uiso 0.31(2) 1 calc PR A 2
O19 O 0.26211(16) 0.32406(14) 0.31188(9) 0.0324(4) Uani 1 1 d . . .
H19 H 0.2483 0.2714 0.3346 0.049 Uiso 1 1 calc R . .
C19 C 0.3683(2) 0.3257(3) 0.29238(15) 0.0468(8) Uani 1 1 d . . .
H191 H 0.3523 0.2761 0.2544 0.070 Uiso 1 1 calc R . .
H192 H 0.4223 0.3004 0.3252 0.070 Uiso 1 1 calc R . .
H193 H 0.4040 0.4017 0.2840 0.070 Uiso 1 1 calc R . .
O110 O 0.33762(13) 0.76031(12) 0.51837(7) 0.0195(3) Uani 1 1 d . . .
H110 H 0.2765 0.7819 0.5203 0.029 Uiso 1 1 calc R . .
C110 C 0.3440(2) 0.6684(2) 0.55641(11) 0.0256(5) Uani 1 1 d . . .
H11A H 0.3310 0.6877 0.5976 0.038 Uiso 1 1 calc R . .
H11B H 0.4217 0.6525 0.5606 0.038 Uiso 1 1 calc R . .
H11C H 0.2836 0.6025 0.5369 0.038 Uiso 1 1 calc R . .
O111 O 0.48561(14) 0.67683(13) 0.44334(8) 0.0240(3) Uani 1 1 d . . .
H118 H 0.5345 0.6917 0.4773 0.036 Uiso 1 1 calc R . .
C111 C 0.4941(3) 0.5753(2) 0.41400(14) 0.0387(7) Uani 1 1 d . . .
H11K H 0.4462 0.5638 0.3717 0.058 Uiso 1 1 calc R . .
H11L H 0.4658 0.5131 0.4379 0.058 Uiso 1 1 calc R . .
H11M H 0.5762 0.5791 0.4122 0.058 Uiso 1 1 calc R . .
O112 O 0.58405(17) 0.82138(17) 0.16628(9) 0.0428(5) Uani 1 1 d . . .
H112 H 0.5635 0.8649 0.1401 0.064 Uiso 1 1 calc R . .
C112 C 0.6957(2) 0.8737(3) 0.20426(16) 0.0483(8) Uani 1 1 d . . .
H11D H 0.7517 0.9001 0.1777 0.072 Uiso 1 1 calc R . .
H11E H 0.7241 0.8199 0.2313 0.072 Uiso 1 1 calc R . .
H11F H 0.6880 0.9370 0.2298 0.072 Uiso 1 1 calc R . .
N113 N 0.68953(16) 0.83514(15) 0.57063(9) 0.0231(4) Uani 1 1 d D . .
O113 O 0.67122(15) 0.90916(13) 0.53610(8) 0.0274(4) Uani 1 1 d D . .
O213 O 0.76922(15) 0.85899(13) 0.61926(8) 0.0301(4) Uani 1 1 d D . .
O313 O 0.63081(15) 0.73692(13) 0.55851(9) 0.0327(4) Uani 1 1 d D . .
N114 N 0.6030(2) 0.5604(2) 0.26090(12) 0.0369(5) Uani 1 1 d . . .
O114 O 0.58132(16) 0.65568(15) 0.26073(9) 0.0366(4) Uani 1 1 d . . .
O214 O 0.67557(19) 0.53931(18) 0.30481(11) 0.0487(5) Uani 1 1 d . . .
O314 O 0.55296(19) 0.48849(17) 0.21694(11) 0.0516(6) Uani 1 1 d . . .
N115 N 0.1132(2) 0.8685(2) 0.58359(12) 0.0240(5) Uani 0.926(4) 1 d PD B 1
O115 O 0.1635(2) 0.79357(16) 0.57521(12) 0.0455(7) Uani 0.926(4) 1 d PD B 1
O215 O 0.0830(2) 0.88274(17) 0.63382(12) 0.0374(6) Uani 0.926(4) 1 d PD B 1
O315 O 0.09088(17) 0.93175(17) 0.54167(9) 0.0325(5) Uani 0.926(4) 1 d PD B 1
N116 N 0.132(3) 0.837(4) 0.5884(10) 0.044(16) Uiso 0.074(4) 1 d PD B 2
O116 O 0.1997(19) 0.806(2) 0.6302(10) 0.034(6) Uiso 0.074(4) 1 d PD B 2
O216 O 0.058(2) 0.887(2) 0.6046(13) 0.029(7) Uiso 0.074(4) 1 d PD B 2
O316 O 0.1439(16) 0.8378(16) 0.5327(8) 0.017(5) Uiso 0.074(4) 1 d PD B 2
N117 N -0.0841(3) 0.2251(2) 0.04686(12) 0.0507(7) Uani 0.849(5) 1 d P C 1
O117 O -0.0456(3) 0.1429(2) 0.03665(14) 0.0610(9) Uani 0.849(5) 1 d P C 1
O217 O -0.0397(3) 0.2903(2) 0.09438(12) 0.0551(9) Uani 0.849(5) 1 d P C 1
O317 O -0.1719(3) 0.2422(2) 0.00910(12) 0.0540(9) Uani 0.849(5) 1 d P C 1
N118 N -0.0841(3) 0.2251(2) 0.04686(12) 0.0507(7) Uani 0.151(5) 1 d P C 1
O118 O -0.057(2) 0.216(2) -0.0053(12) 0.096(8) Uiso 0.151(5) 1 d P C 2
O218 O 0.042(2) 0.224(2) 0.0867(13) 0.117(10) Uiso 0.151(5) 1 d P C 2
O318 O -0.1378(19) 0.2547(17) 0.0879(10) 0.076(6) Uiso 0.151(5) 1 d P C 2
O119 O 0.2491(3) 0.6463(3) 0.74213(16) 0.0467(11) Uiso 0.667(6) 1 d P D 1
H119 H 0.2696 0.5973 0.7225 0.070 Uiso 0.667(6) 1 calc PR D 1
C119 C 0.3412(7) 0.7531(6) 0.7496(4) 0.082(2) Uiso 0.667(6) 1 d P D 1
H11G H 0.3373 0.7984 0.7862 0.124 Uiso 0.667(6) 1 calc PR D 1
H11H H 0.3275 0.7940 0.7125 0.124 Uiso 0.667(6) 1 calc PR D 1
H11J H 0.4189 0.7369 0.7550 0.124 Uiso 0.667(6) 1 calc PR D 1
O120 O 0.3293(6) 0.6710(5) 0.7824(3) 0.042(2) Uiso 0.333(6) 1 d PD D 2
H120 H 0.3533 0.6146 0.7741 0.063 Uiso 0.333(6) 1 calc PR D 2
C120 C 0.3090(8) 0.7299(7) 0.7270(4) 0.0304(19) Uiso 0.333(6) 1 d PD D 2
H12A H 0.2832 0.7969 0.7370 0.046 Uiso 0.333(6) 1 calc PR D 2
H12B H 0.2481 0.6815 0.6950 0.046 Uiso 0.333(6) 1 calc PR D 2
H12C H 0.3819 0.7511 0.7116 0.046 Uiso 0.333(6) 1 calc PR D 2
O121 O 0.1877(2) 0.1318(2) 0.03071(14) 0.0487(9) Uiso 0.781(5) 1 d P E 1
H12 H 0.1153 0.1213 0.0295 0.073 Uiso 0.781(5) 1 calc PR E 1
C121 C 0.2098(5) 0.1554(5) -0.0268(3) 0.0548(15) Uiso 0.781(5) 1 d P E 1
H12D H 0.1945 0.2282 -0.0365 0.082 Uiso 0.781(5) 1 calc PR E 1
H12E H 0.1586 0.0980 -0.0581 0.082 Uiso 0.781(5) 1 calc PR E 1
H12F H 0.2921 0.1570 -0.0270 0.082 Uiso 0.781(5) 1 calc PR E 1
O122 O 0.3068(11) 0.1355(11) 0.0211(6) 0.070(4) Uiso 0.219(5) 1 d P E 2
H12X H 0.3679 0.1868 0.0251 0.104 Uiso 0.219(5) 1 calc PR E 2
C122 C 0.2272(18) 0.1412(19) -0.0381(10) 0.056(6) Uiso 0.219(5) 1 d P E 2
H12N H 0.2567 0.2103 -0.0565 0.084 Uiso 0.219(5) 1 calc PR E 2
H12O H 0.1486 0.1396 -0.0307 0.084 Uiso 0.219(5) 1 calc PR E 2
H12P H 0.2231 0.0773 -0.0667 0.084 Uiso 0.219(5) 1 calc PR E 2
N123 N 0.4713(7) 0.9783(7) -0.0581(4) 0.062(2) Uiso 0.40 1 d PD . 1
O123 O 0.5567(6) 0.9764(6) -0.0141(3) 0.0709(18) Uiso 0.40 1 d PD . 1
O223 O 0.3717(7) 0.9672(7) -0.0466(4) 0.089(2) Uiso 0.40 1 d PD . 1
O323 O 0.4836(8) 0.9811(8) -0.1164(4) 0.072(3) Uiso 0.40 1 d PD F 1
C124 C 0.376(2) 0.9212(16) -0.1003(13) 0.113(8) Uiso 0.25 1 d PD G 2
O124 O 0.4577(11) 1.0389(10) -0.0913(6) 0.077(4) Uiso 0.25 1 d PD G 2
C125 C 0.4235(13) 0.8873(12) -0.1266(7) 0.070(4) Uiso 0.30 1 d P H 3
O125 O 0.4876(5) 1.0053(5) -0.1031(3) 0.0127(11) Uiso 0.30 1 d P H 3
N126 N 0.4526(7) 0.5702(6) -0.0219(3) 0.0479(17) Uiso 0.40 1 d PD . 1
O126 O 0.4087(6) 0.4857(6) -0.0540(3) 0.057(2) Uiso 0.40 1 d PD . 1
O226 O 0.5422(5) 0.5748(5) 0.0226(3) 0.0422(13) Uiso 0.40 1 d PD . 1
O326 O 0.4092(8) 0.6552(8) -0.0263(4) 0.078(2) Uiso 0.40 1 d PD I 1
N127 N 0.4738(11) 0.6100(10) -0.0317(6) 0.044(3) Uiso 0.20 1 d PD J 2
O127 O 0.5468(10) 0.6224(11) 0.0185(6) 0.055(3) Uiso 0.20 1 d PD J 2
O227 O 0.4049(10) 0.5216(9) -0.0576(5) 0.038(3) Uiso 0.20 1 d PD J 2
O327 O 0.4577(11) 0.6920(9) -0.0608(6) 0.057(3) Uiso 0.20 1 d PD J 2
O128 O 0.3875(5) 0.6078(5) -0.0334(3) 0.0504(13) Uiso 0.50 1 d P K 3
H128 H 0.3965 0.5705 -0.0023 0.076 Uiso 0.50 1 calc PR K 3
C128 C 0.4649(7) 0.7163(6) -0.0196(4) 0.0526(17) Uiso 0.50 1 d P K 3
H12G H 0.4219 0.7692 -0.0074 0.079 Uiso 0.50 1 calc PR K 3
H12H H 0.4955 0.7399 -0.0565 0.079 Uiso 0.50 1 calc PR K 3
H12I H 0.5303 0.7139 0.0146 0.079 Uiso 0.50 1 calc PR K 3

loop_
_atom_site_aniso_label
_atom_site_aniso_U_11
_atom_site_aniso_U_22
_atom_site_aniso_U_33
_atom_site_aniso_U_23
_atom_site_aniso_U_13
_atom_site_aniso_U_12
Ni1 0.01658(13) 0.01490(12) 0.01383(13) -0.00148(10) 0.00227(10) 0.00271(10)
Ni2 0.02633(15) 0.01454(12) 0.01490(13) -0.00089(10) 0.00327(11) 0.00289(11)
Ni3 0.01380(13) 0.01465(12) 0.01391(13) -0.00218(10) 0.00231(10) 0.00249(10)
Ni4 0.02625(16) 0.02850(15) 0.01865(15) -0.00114(12) 0.01014(12) -0.00002(12)
O11 0.0212(8) 0.0239(8) 0.0194(8) -0.0039(6) -0.0017(6) 0.0034(6)
O21 0.0257(8) 0.0244(8) 0.0226(8) -0.0018(7) -0.0011(7) 0.0031(7)
N11 0.0299(12) 0.0419(13) 0.0444(15) 0.0144(11) -0.0145(11) -0.0086(10)
C11 0.0229(11) 0.0247(11) 0.0157(10) -0.0046(8) 0.0024(9) 0.0047(9)
C21 0.0211(11) 0.0279(11) 0.0247(12) -0.0003(10) -0.0026(10) 0.0003(9)
C31 0.0357(14) 0.0324(13) 0.0224(12) 0.0016(10) -0.0025(11) 0.0052(11)
C41 0.0328(15) 0.065(2) 0.0366(16) -0.0016(15) 0.0009(13) 0.0255(15)
O12 0.0174(7) 0.0212(7) 0.0214(8) -0.0053(6) 0.0004(6) 0.0061(6)
O22 0.0164(7) 0.0214(7) 0.0206(8) -0.0046(6) 0.0007(6) 0.0053(6)
N12 0.0199(9) 0.0221(9) 0.0226(10) -0.0044(8) 0.0037(8) 0.0075(8)
C12 0.0161(10) 0.0156(9) 0.0215(11) -0.0008(8) 0.0037(9) 0.0030(8)
C22 0.0179(10) 0.0211(10) 0.0247(11) -0.0064(9) 0.0014(9) 0.0057(8)
C32 0.0379(14) 0.0381(14) 0.0255(13) -0.0071(11) -0.0055(11) 0.0228(12)
C42 0.0193(12) 0.0281(12) 0.064(2) -0.0078(12) 0.0130(13) 0.0038(10)
O13 0.0279(9) 0.0213(7) 0.0235(8) 0.0053(7) 0.0010(7) 0.0041(7)
O23 0.0391(10) 0.0320(9) 0.0197(8) 0.0054(7) 0.0048(8) -0.0009(8)
N13 0.0608(16) 0.0340(12) 0.0305(13) 0.0125(10) -0.0046(12) -0.0010(12)
C13 0.0301(13) 0.0220(11) 0.0243(12) -0.0002(9) -0.0034(10) -0.0026(10)
C23 0.0589(19) 0.0260(12) 0.0273(14) 0.0066(11) -0.0029(13) 0.0054(12)
C33 0.100(3) 0.0273(14) 0.0398(18) 0.0021(13) -0.0124(18) 0.0130(17)
C43 0.061(2) 0.0478(18) 0.0456(19) 0.0133(15) -0.0039(16) 0.0247(16)
O14 0.0219(8) 0.0149(6) 0.0145(7) -0.0010(6) 0.0052(6) 0.0015(6)
O24 0.0215(8) 0.0180(7) 0.0157(7) -0.0021(6) 0.0045(6) -0.0016(6)
N14 0.0496(14) 0.0297(11) 0.0265(11) -0.0086(9) 0.0151(11) -0.0165(10)
C14 0.0174(10) 0.0166(9) 0.0168(10) 0.0001(8) 0.0044(8) 0.0048(8)
C24 0.0212(11) 0.0182(9) 0.0171(10) -0.0021(8) 0.0061(9) -0.0022(8)
C34 0.0251(13) 0.0334(14) 0.077(2) 0.0141(15) 0.0207(15) 0.0051(11)
C44 0.0387(15) 0.0253(12) 0.0341(14) 0.0100(11) -0.0001(12) -0.0031(11)
O15 0.0149(7) 0.0168(6) 0.0155(7) -0.0010(6) 0.0025(6) 0.0011(6)
O25 0.0244(8) 0.0250(8) 0.0204(8) -0.0013(6) 0.0090(7) -0.0012(7)
N15 0.0161(8) 0.0173(8) 0.0156(8) -0.0014(7) 0.0016(7) 0.0040(7)
C15 0.0158(10) 0.0178(9) 0.0184(10) 0.0020(8) 0.0014(8) 0.0049(8)
C25 0.0190(10) 0.0194(9) 0.0182(10) -0.0007(8) 0.0037(9) -0.0015(8)
C35 0.0623(18) 0.0174(10) 0.0272(13) 0.0029(10) 0.0098(13) 0.0047(12)
C45 0.0211(12) 0.0576(17) 0.0247(13) -0.0067(12) 0.0056(10) -0.0063(12)
O16 0.0210(8) 0.0206(7) 0.0158(7) -0.0020(6) 0.0063(6) 0.0034(6)
O26 0.0291(8) 0.0191(7) 0.0174(8) -0.0017(6) 0.0052(7) 0.0042(6)
N16 0.0392(12) 0.0426(12) 0.0222(11) -0.0021(9) 0.0164(10) 0.0019(10)
C16 0.0238(11) 0.0238(10) 0.0159(10) -0.0010(8) 0.0040(9) 0.0093(9)
C26 0.0376(14) 0.0321(12) 0.0181(11) -0.0053(10) 0.0110(10) 0.0030(11)
C36 0.0512(17) 0.0429(15) 0.0177(12) 0.0011(11) 0.0039(12) 0.0062(13)
C46 0.0556(18) 0.0415(15) 0.0322(15) -0.0135(12) 0.0194(14) 0.0088(14)
O19 0.0393(10) 0.0280(9) 0.0315(10) 0.0075(8) 0.0029(8) 0.0144(8)
C19 0.0335(15) 0.066(2) 0.0417(17) 0.0141(16) 0.0050(14) 0.0148(15)
O110 0.0198(8) 0.0225(7) 0.0166(7) -0.0015(6) 0.0038(6) 0.0065(6)
C110 0.0260(12) 0.0302(12) 0.0211(11) 0.0058(10) 0.0056(10) 0.0070(10)
O111 0.0217(8) 0.0249(8) 0.0248(9) -0.0069(7) -0.0008(7) 0.0105(7)
C111 0.0455(16) 0.0323(13) 0.0417(16) -0.0096(12) 0.0045(13) 0.0216(12)
O112 0.0382(11) 0.0522(12) 0.0315(11) -0.0003(9) 0.0175(9) -0.0109(9)
C112 0.0315(15) 0.0548(18) 0.053(2) 0.0010(15) 0.0155(14) -0.0067(13)
N113 0.0214(10) 0.0231(9) 0.0223(10) 0.0001(8) 0.0014(8) 0.0030(8)
O113 0.0308(9) 0.0247(8) 0.0246(9) 0.0037(7) -0.0014(7) 0.0081(7)
O213 0.0329(9) 0.0236(8) 0.0238(9) 0.0022(7) -0.0093(7) -0.0010(7)
O313 0.0317(9) 0.0227(8) 0.0334(10) 0.0001(7) -0.0042(8) -0.0048(7)
N114 0.0281(12) 0.0431(13) 0.0393(14) 0.0021(11) 0.0113(11) 0.0042(10)
O114 0.0334(10) 0.0386(10) 0.0399(11) -0.0048(9) 0.0108(9) 0.0109(8)
O214 0.0497(13) 0.0523(13) 0.0435(13) 0.0032(10) 0.0040(11) 0.0160(11)
O314 0.0495(13) 0.0393(11) 0.0550(14) -0.0106(10) -0.0019(11) 0.0009(10)
N115 0.0235(12) 0.0146(11) 0.0347(14) -0.0027(9) 0.0150(10) -0.0009(10)
O115 0.0573(14) 0.0244(10) 0.0742(19) 0.0109(10) 0.0476(14) 0.0194(10)
O215 0.0601(15) 0.0274(10) 0.0363(14) 0.0068(10) 0.0311(12) 0.0156(10)
O315 0.0340(11) 0.0432(11) 0.0249(10) 0.0041(9) 0.0078(9) 0.0169(9)
N117 0.085(2) 0.0360(13) 0.0252(12) -0.0031(10) -0.0014(14) 0.0142(14)
O117 0.078(2) 0.0376(14) 0.061(2) -0.0106(13) -0.0110(16) 0.0244(14)
O217 0.086(2) 0.0387(14) 0.0306(13) -0.0095(11) -0.0106(13) 0.0150(14)
O317 0.072(2) 0.0460(15) 0.0374(15) -0.0085(12) -0.0163(13) 0.0252(14)
N118 0.085(2) 0.0360(13) 0.0252(12) -0.0031(10) -0.0014(14) 0.0142(14)

loop_
_atom_type_symbol
_atom_type_description
_atom_type_scat_dispersion_real
_atom_type_scat_dispersion_imag
_atom_type_scat_source
C C 0.0033 0.0016 'International Tables Vol C Tables 4.2.6.8 and 6.1.1.4'
H H 0.0000 0.0000 'International Tables Vol C Tables 4.2.6.8 and 6.1.1.4'
N N 0.0061 0.0033 'International Tables Vol C Tables 4.2.6.8 and 6.1.1.4'
O O 0.0106 0.0060 'International Tables Vol C Tables 4.2.6.8 and 6.1.1.4'
Ni Ni 0.3393 1.1124 'International Tables Vol C Tables 4.2.6.8 and 6.1.1.4'

loop_
_geom_angle_atom_site_label_1
_geom_angle_atom_site_label_2
_geom_angle_atom_site_label_3
_geom_angle
O11 Ni1 O12 87.50(7)
O11 Ni1 O13 84.34(7)
O12 Ni1 O13 87.42(7)
O11 Ni1 O15 173.41(6)
O12 Ni1 O15 92.29(6)
O13 Ni1 O15 89.08(7)
O11 Ni1 O16 90.83(7)
O12 Ni1 O16 175.87(6)
O13 Ni1 O16 96.17(7)
O15 Ni1 O16 89.80(6)
O11 Ni1 O14 94.36(7)
O12 Ni1 O14 87.85(6)
O13 Ni1 O14 175.14(6)
O15 Ni1 O14 92.21(7)
O16 Ni1 O14 88.52(6)
O26 Ni2 O21 89.98(7)
O26 Ni2 O14 97.01(6)
O21 Ni2 O14 93.32(7)
O26 Ni2 N14 177.04(8)
O21 Ni2 N14 87.84(9)
O14 Ni2 N14 81.12(7)
O22 Ni3 O24 89.78(7)
O22 Ni3 O15 93.62(7)
O24 Ni3 O15 99.28(7)
O22 Ni3 N15 89.95(7)
O24 Ni3 N15 178.99(6)
O15 Ni3 N15 81.71(7)
O25 Ni4 O16 99.33(7)
O25 Ni4 N16 179.01(8)
O16 Ni4 N16 81.51(8)
O25 Ni4 O23 88.27(7)
O16 Ni4 O23 93.41(7)
N16 Ni4 O23 92.21(9)
O25 Ni4 O114 81.28(7)
O16 Ni4 O114 92.44(7)
N16 Ni4 O114 98.18(9)
O23 Ni4 O114 168.73(7)
C11 O11 Ni1 134.17(16)
C11 O21 Ni2 125.95(15)
C21 N11 H114 109.5
C21 N11 H115 109.5
H114 N11 H115 109.5
C21 N11 H116 109.5
H114 N11 H116 109.5
H115 N11 H116 109.5
O11 C11 O21 128.5(2)
O11 C11 C21 115.2(2)
O21 C11 C21 116.3(2)
N11 C21 C31 108.0(2)
N11 C21 C41 109.4(2)
C31 C21 C41 111.6(2)
N11 C21 C11 107.1(2)
C31 C21 C11 111.8(2)
C41 C21 C11 108.8(2)
C21 C31 H311 109.5
C21 C31 H312 109.5
H311 C31 H312 109.5
C21 C31 H313 109.5
H311 C31 H313 109.5
H312 C31 H313 109.5
C21 C41 H411 109.5
C21 C41 H412 109.5
H411 C41 H412 109.5
C21 C41 H413 109.5
H411 C41 H413 109.5
H412 C41 H413 109.5
C12 O12 Ni1 134.85(15)
C12 O22 Ni3 125.73(13)
C22 N12 H121 109.5
C22 N12 H122 109.5
H121 N12 H122 109.5
C22 N12 H123 109.5
H121 N12 H123 109.5
H122 N12 H123 109.5
O12 C12 O22 127.94(19)
O12 C12 C22 115.6(2)
O22 C12 C22 116.41(18)
N12 C22 C32 108.66(18)
N12 C22 C42 108.08(19)
C32 C22 C42 112.8(2)
N12 C22 C12 107.07(18)
C32 C22 C12 109.80(19)
C42 C22 C12 110.20(19)
C22 C32 H321 109.5
C22 C32 H322 109.5
H321 C32 H322 109.5
C22 C32 H323 109.5
H321 C32 H323 109.5
H322 C32 H323 109.5
C22 C42 H421 109.5
C22 C42 H422 109.5
H421 C42 H422 109.5
C22 C42 H423 109.5
H421 C42 H423 109.5
H422 C42 H423 109.5
C13 O13 Ni1 132.88(16)
C13 O23 Ni4 123.56(16)
C23 N13 H131 109.5
C23 N13 H132 109.5
H131 N13 H132 109.5
C23 N13 H133 109.5
H131 N13 H133 109.5
H132 N13 H133 109.5
O13 C13 O23 128.1(2)
O13 C13 C23 115.4(2)
O23 C13 C23 116.5(2)
N13 C23 C43 108.9(3)
N13 C23 C33 108.2(2)
C43 C23 C33 111.2(3)
N13 C23 C13 108.3(2)
C43 C23 C13 111.2(2)
C33 C23 C13 109.0(2)
C23 C33 H331 109.5
C23 C33 H332 109.5
H331 C33 H332 109.5
C23 C33 H333 109.5
H331 C33 H333 109.5
H332 C33 H333 109.5
C23 C43 H431 109.5
C23 C43 H432 109.5
H431 C43 H432 109.5
C23 C43 H433 109.5
H431 C43 H433 109.5
H432 C43 H433 109.5
C14 O14 Ni2 115.08(13)
C14 O14 Ni1 126.39(13)
Ni2 O14 Ni1 114.71(7)
C14 O24 Ni3 133.81(14)
C24 N14 Ni2 112.40(14)
C24 N14 H141 109.1
Ni2 N14 H141 109.1
C24 N14 H142 109.1
Ni2 N14 H142 109.1
H141 N14 H142 107.9
O24 C14 O14 125.03(19)
O24 C14 C24 116.53(18)
O14 C14 C24 118.40(18)
N14 C24 C44 110.95(19)
N14 C24 C34 109.2(2)
C44 C24 C34 110.6(2)
N14 C24 C14 109.42(17)
C44 C24 C14 110.18(19)
C34 C24 C14 106.38(18)
C24 C34 H341 109.5
C24 C34 H342 109.5
H341 C34 H342 109.5
C24 C34 H343 109.5
H341 C34 H343 109.5
H342 C34 H343 109.5
C24 C44 H441 109.5
C24 C44 H442 109.5
H441 C44 H442 109.5
C24 C44 H443 109.5
H441 C44 H443 109.5
H442 C44 H443 109.5
C15 O15 Ni3 115.94(13)
C15 O15 Ni1 124.98(14)
Ni3 O15 Ni1 115.17(7)
C15 O25 Ni4 131.44(14)
C25 N15 Ni3 112.46(13)
C25 N15 H151 109.1
Ni3 N15 H151 109.1
C25 N15 H152 109.1
Ni3 N15 H152 109.1
H151 N15 H152 107.8
O25 C15 O15 125.0(2)
O25 C15 C25 116.43(18)
O15 C15 C25 118.51(18)
N15 C25 C35 110.05(18)
N15 C25 C45 109.49(19)
C35 C25 C45 111.3(2)
N15 C25 C15 109.67(16)
C35 C25 C15 107.59(19)
C45 C25 C15 108.67(19)
C25 C35 H351 109.5
C25 C35 H352 109.5
H351 C35 H352 109.5
C25 C35 H353 109.5
H351 C35 H353 109.5
H352 C35 H353 109.5
C25 C45 H451 109.5
C25 C45 H452 109.5
H451 C45 H452 109.5
C25 C45 H453 109.5
H451 C45 H453 109.5
H452 C45 H453 109.5
C16 O16 Ni4 115.60(13)
C16 O16 Ni1 124.11(14)
Ni4 O16 Ni1 112.36(7)
C16 O26 Ni2 134.07(14)
C26 N16 Ni4 112.27(14)
C26 N16 H161 109.2
Ni4 N16 H161 109.2
C26 N16 H162 109.2
Ni4 N16 H162 109.2
H161 N16 H162 107.9
O26 C16 O16 125.0(2)
O26 C16 C26 117.45(19)
O16 C16 C26 117.33(19)
N16 C26 C46 112.7(2)
N16 C26 C36 108.8(2)
C46 C26 C36 110.3(2)
N16 C26 C16 108.60(19)
C46 C26 C16 111.1(2)
C36 C26 C16 105.1(2)
C26 C36 H361 109.5
C26 C36 H362 109.5
H361 C36 H362 109.5
C26 C36 H363 109.5
H361 C36 H363 109.5
H362 C36 H363 109.5
C26 C46 H461 109.5
C26 C46 H462 109.5
H461 C46 H462 109.5
C26 C46 H463 109.5
H461 C46 H463 109.5
H462 C46 H463 109.5
C18 O18 H18 109.5
O18 C18 H181 109.5
O18 C18 H182 109.5
H181 C18 H182 109.5
O18 C18 H183 109.5
H181 C18 H183 109.5
H182 C18 H183 109.5
C19 O19 H19 109.5
O19 C19 H191 109.5
O19 C19 H192 109.5
H191 C19 H192 109.5
O19 C19 H193 109.5
H191 C19 H193 109.5
H192 C19 H193 109.5
C110 O110 H110 109.5
O110 C110 H11A 109.5
O110 C110 H11B 109.5
H11A C110 H11B 109.5
O110 C110 H11C 109.5
H11A C110 H11C 109.5
H11B C110 H11C 109.5
C111 O111 H118 109.5
O111 C111 H11K 109.5
O111 C111 H11L 109.5
H11K C111 H11L 109.5
O111 C111 H11M 109.5
H11K C111 H11M 109.5
H11L C111 H11M 109.5
C112 O112 H112 109.5
O112 C112 H11D 109.5
O112 C112 H11E 109.5
H11D C112 H11E 109.5
O112 C112 H11F 109.5
H11D C112 H11F 109.5
H11E C112 H11F 109.5
O113 N113 O313 121.5(2)
O113 N113 O213 119.56(19)
O313 N113 O213 118.9(2)
O214 N114 O314 120.4(2)
O214 N114 O114 119.4(2)
O314 N114 O114 120.2(2)
N114 O114 Ni4 129.84(18)
O115 N115 O215 120.8(3)
O115 N115 O315 121.0(2)
O215 N115 O315 118.2(3)
O116 N116 O316 123(2)
O116 N116 O216 117(2)
O316 N116 O216 119(2)
O117 N117 O217 121.3(3)
O117 N117 O317 119.5(3)
O217 N117 O317 119.2(3)
C120 O120 H120 109.5
O120 C120 H12A 109.5
O120 C120 H12B 109.5
H12A C120 H12B 109.5
O120 C120 H12C 109.5
H12A C120 H12C 109.5
H12B C120 H12C 109.5
C122 O122 H12X 109.5
O122 C122 H12N 109.5
O122 C122 H12O 109.5
H12N C122 H12O 109.5
O122 C122 H12P 109.5
H12N C122 H12P 109.5
H12O C122 H12P 109.5
O223 N123 O123 119.0(8)
O223 N123 O323 119.2(9)
O123 N123 O323 121.5(8)
O126 N126 O326 122.5(9)
O126 N126 O226 120.0(7)
O326 N126 O226 117.3(8)
O127 N127 O327 120.7(13)
O127 N127 O227 127.7(13)
O327 N127 O227 111.5(12)
C128 O128 H128 109.5

loop_
_geom_bond_atom_site_label_1
_geom_bond_atom_site_label_2
_geom_bond_distance
_geom_bond_site_symmetry_2
Ni1 O11 2.0345(18) .
Ni1 O12 2.0515(16) .
Ni1 O13 2.0547(17) .
Ni1 O15 2.0551(17) .
Ni1 O16 2.0624(15) .
Ni1 O14 2.0749(16) .
Ni2 O26 2.0192(17) .
Ni2 O21 2.0224(18) .
Ni2 O14 2.0386(16) .
Ni2 N14 2.063(2) .
Ni3 O22 2.0202(16) .
Ni3 O24 2.0224(16) .
Ni3 O15 2.0295(15) .
Ni3 N15 2.0573(19) .
Ni4 O25 2.0334(17) .
Ni4 O16 2.0405(17) .
Ni4 N16 2.045(2) .
Ni4 O23 2.051(2) .
Ni4 O114 2.132(2) .
O11 C11 1.250(3) .
O21 C11 1.258(3) .
N11 C21 1.502(3) .
N11 H114 0.9100 .
N11 H115 0.9100 .
N11 H116 0.9100 .
C11 C21 1.543(3) .
C21 C31 1.514(3) .
C21 C41 1.518(4) .
C31 H311 0.9800 .
C31 H312 0.9800 .
C31 H313 0.9800 .
C41 H411 0.9800 .
C41 H412 0.9800 .
C41 H413 0.9800 .
O12 C12 1.252(3) .
O22 C12 1.262(3) .
N12 C22 1.497(3) .
N12 H121 0.9100 .
N12 H122 0.9100 .
N12 H123 0.9100 .
C12 C22 1.540(3) .
C22 C32 1.522(4) .
C22 C42 1.527(3) .
C32 H321 0.9800 .
C32 H322 0.9800 .
C32 H323 0.9800 .
C42 H421 0.9800 .
C42 H422 0.9800 .
C42 H423 0.9800 .
O13 C13 1.242(3) .
O23 C13 1.262(3) .
N13 C23 1.489(4) .
N13 H131 0.9100 .
N13 H132 0.9100 .
N13 H133 0.9100 .
C13 C23 1.549(4) .
C23 C43 1.518(5) .
C23 C33 1.527(4) .
C33 H331 0.9800 .
C33 H332 0.9800 .
C33 H333 0.9800 .
C43 H431 0.9800 .
C43 H432 0.9800 .
C43 H433 0.9800 .
O14 C14 1.281(2) .
O24 C14 1.244(3) .
N14 C24 1.490(3) .
N14 H141 0.9200 .
N14 H142 0.9200 .
C14 C24 1.540(3) .
C24 C44 1.509(3) .
C24 C34 1.532(3) .
C34 H341 0.9800 .
C34 H342 0.9800 .
C34 H343 0.9800 .
C44 H441 0.9800 .
C44 H442 0.9800 .
C44 H443 0.9800 .
O15 C15 1.286(2) .
O25 C15 1.239(3) .
N15 C25 1.495(3) .
N15 H151 0.9200 .
N15 H152 0.9200 .
C15 C25 1.539(3) .
C25 C35 1.527(3) .
C25 C45 1.533(3) .
C35 H351 0.9800 .
C35 H352 0.9800 .
C35 H353 0.9800 .
C45 H451 0.9800 .
C45 H452 0.9800 .
C45 H453 0.9800 .
O16 C16 1.287(3) .
O26 C16 1.234(3) .
N16 C26 1.482(3) .
N16 H161 0.9200 .
N16 H162 0.9200 .
C16 C26 1.538(3) .
C26 C46 1.526(4) .
C26 C36 1.535(4) .
C36 H361 0.9800 .
C36 H362 0.9800 .
C36 H363 0.9800 .
C46 H461 0.9800 .
C46 H462 0.9800 .
C46 H463 0.9800 .
O17 C17 1.542(9) .
O17 H17 0.8400 .
C17 H171 0.9800 .
C17 H172 0.9800 .
C17 H173 0.9800 .
O18 C18 1.198(13) .
O18 H18 0.8400 .
C18 H181 0.9800 .
C18 H182 0.9800 .
C18 H183 0.9800 .
O19 C19 1.413(3) .
O19 H19 0.8400 .
C19 H191 0.9800 .
C19 H192 0.9800 .
C19 H193 0.9800 .
O110 C110 1.440(3) .
O110 H110 0.8400 .
C110 H11A 0.9800 .
C110 H11B 0.9800 .
C110 H11C 0.9800 .
O111 C111 1.426(3) .
O111 H118 0.8400 .
C111 H11K 0.9800 .
C111 H11L 0.9800 .
C111 H11M 0.9800 .
O112 C112 1.428(4) .
O112 H112 0.8400 .
C112 H11D 0.9800 .
C112 H11E 0.9800 .
C112 H11F 0.9800 .
N113 O113 1.238(2) .
N113 O313 1.249(2) .
N113 O213 1.263(3) .
N114 O214 1.243(3) .
N114 O314 1.250(3) .
N114 O114 1.263(3) .
N115 O115 1.240(4) .
N115 O215 1.246(3) .
N115 O315 1.257(4) .
N116 O116 1.238(15) .
N116 O316 1.262(15) .
N116 O216 1.272(15) .
N117 O117 1.238(4) .
N117 O217 1.249(3) .
N117 O317 1.269(4) .
O119 C119 1.497(9) .
O119 H119 0.8400 .
C119 H11G 0.9800 .
C119 H11H 0.9800 .
C119 H11J 0.9800 .
O120 C120 1.448(10) .
O120 H120 0.8400 .
C120 H12A 0.9800 .
C120 H12B 0.9800 .
C120 H12C 0.9800 .
O121 C121 1.369(6) .
O121 H12 0.8400 .
C121 H12D 0.9800 .
C121 H12E 0.9800 .
C121 H12F 0.9800 .
O122 C122 1.47(2) .
O122 H12X 0.8400 .
C122 H12N 0.9800 .
C122 H12O 0.9800 .
C122 H12P 0.9800 .
N123 O223 1.242(9) .
N123 O123 1.268(8) .
N123 O323 1.318(9) .
N123 O123 1.784(10) 2_675
O123 O223 1.493(11) 2_675
O123 N123 1.784(10) 2_675
O123 O123 1.796(13) 2_675
O223 O123 1.493(11) 2_675
C124 O124 1.541(16) .
C125 O125 1.508(16) .
N126 O126 1.195(9) .
N126 O326 1.271(9) .
N126 O226 1.292(8) .
N126 O226 1.808(9) 2_665
O126 O226 1.206(8) 2_665
O226 O126 1.206(8) 2_665
O226 N126 1.808(9) 2_665
N127 O127 1.248(12) .
N127 O327 1.249(12) .
N127 O227 1.252(12) .
O128 C128 1.433(9) .
O128 H128 0.8400 .
C128 H12G 0.9800 .
C128 H12H 0.9800 .
C128 H12I 0.9800 .

loop_
_geom_hbond_atom_site_label_D
_geom_hbond_atom_site_label_H
_geom_hbond_atom_site_label_A
_geom_hbond_distance_DH
_geom_hbond_distance_HA
_geom_hbond_distance_DA
_geom_hbond_angle_DHA
_geom_hbond_site_symmetry_A
O121 H12 O117 0.84 2.03 2.850(4) 163.3 .
O17 H17 O218 0.84 2.44 2.63(3) 93.1 .
O18 H18 O218 0.84 1.91 2.75(3) 173.7 .
O112 H112 O323 0.84 2.16 2.924(9) 151.7 2_675
